data_4002993
loop_
_publ_author_name
'Zhou, Laidong'
'Assoud, Abdeljalil'
'Shyamsunder, Abhinandan'
'Huq, Ashfia'
'Zhang, Qiang'
'Hartmann, Pascal'
'Kulisch, Joern'
'Nazar, Linda F.'

_publ_section_title
;
 An Entropically Stabilized Fast-Ion Conductor: Li3.25[Si0.25P0.75]S4
;
_journal_issue 19
_journal_name_full 'Chemistry of Materials'
_journal_page_first 7801
_journal_paper_doi 10.1021/acs.chemmater.9b00657
_journal_volume 31
_journal_year 2019
_chemical_formula_moiety 'Li3.33 P0.67 S4 Si0.33'
_chemical_formula_sum 'Li3.33 P0.67 S4 Si0.33'
_chemical_formula_weight 181.35
_space_group_crystal_system orthorhombic
_space_group_IT_number 62
_space_group_name_Hall '-P 2ac 2n'
_space_group_name_H-M_alt 'P n m a'
_symmetry_space_group_name_Hall '-P 2ac 2n'
_symmetry_space_group_name_H-M 'P n m a'
_audit_creation_method SHELXL-2016
_cell_angle_alpha 90
_cell_angle_beta 90
_cell_angle_gamma 90
_cell_formula_units_Z 4
_cell_length_a 13.2489(4)
_cell_length_b 8.0094(2)
_cell_length_c 6.1311(2)
_cell_measurement_reflns_used 721
_cell_measurement_temperature 280(2)
_cell_measurement_theta_max 30
_cell_measurement_theta_min 1.5
_cell_volume 650.61(3)
_computing_cell_refinement 'SMART, 'Bruker APEX II'
_computing_data_collection 'Bruker kappa APEX II'
_computing_data_reduction 'SAINT, 'Bruker APEX II'
_computing_molecular_graphics Diamond
_computing_structure_refinement 'SHELXL-2016 (Sheldrick, 2016)'
_computing_structure_solution 'SHELXL-2016 (Sheldrick, 2016)'
_diffrn_ambient_temperature 280(2)
_diffrn_measured_fraction_theta_full 1.000
_diffrn_measured_fraction_theta_max 1.000
_diffrn_measurement_device_type 'BRUKER kappa APEX II'
_diffrn_measurement_method 'Omega and phi scan'
_diffrn_radiation_monochromator graphite
_diffrn_radiation_source 'fine-focus sealed tube'
_diffrn_radiation_type MoK\a
_diffrn_radiation_wavelength 0.71073
_diffrn_reflns_av_R_equivalents 0.0114
_diffrn_reflns_av_unetI/netI 0.0084
_diffrn_reflns_Laue_measured_fraction_full 1.000
_diffrn_reflns_Laue_measured_fraction_max 1.000
_diffrn_reflns_limit_h_max 18
_diffrn_reflns_limit_h_min -18
_diffrn_reflns_limit_k_max 7
_diffrn_reflns_limit_k_min -11
_diffrn_reflns_limit_l_max 8
_diffrn_reflns_limit_l_min -8
_diffrn_reflns_number 6573
_diffrn_reflns_point_group_measured_fraction_full 1.000
_diffrn_reflns_point_group_measured_fraction_max 1.000
_diffrn_reflns_theta_full 25.242
_diffrn_reflns_theta_max 29.994
_diffrn_reflns_theta_min 3.075
_diffrn_standards_decay_% 0
_diffrn_standards_interval_time 3
_diffrn_standards_number 3
_exptl_absorpt_coefficient_mu 1.545
_exptl_absorpt_correction_T_max 0.7460
_exptl_absorpt_correction_T_min 0.6310
_exptl_absorpt_correction_type multi-scan
_exptl_absorpt_process_details SADABS
_exptl_crystal_colour colourless
_exptl_crystal_density_diffrn 1.851
_exptl_crystal_description Plate
_exptl_crystal_F_000 355
_exptl_crystal_size_max 0.200
_exptl_crystal_size_mid 0.080
_exptl_crystal_size_min 0.020
_refine_diff_density_max 0.290
_refine_diff_density_min -0.179
_refine_diff_density_rms 0.046
_refine_ls_extinction_method none
_refine_ls_goodness_of_fit_ref 0.838
_refine_ls_hydrogen_treatment undef
_refine_ls_matrix_type full
_refine_ls_number_parameters 71
_refine_ls_number_reflns 1015
_refine_ls_number_restraints 6
_refine_ls_restrained_S_all 0.836
_refine_ls_R_factor_all 0.0142
_refine_ls_R_factor_gt 0.0130
_refine_ls_shift/su_max 0.000
_refine_ls_shift/su_mean 0.000
_refine_ls_structure_factor_coef Fsqd
_refine_ls_weighting_details 'w=1/[\s^2^(Fo^2^)+(0.0269P)^2^+0.2303P] where P=(Fo^2^+2Fc^2^)/3'
_refine_ls_weighting_scheme calc
_refine_ls_wR_factor_gt 0.0358
_refine_ls_wR_factor_ref 0.0368
_reflns_Friedel_coverage 0.000
_reflns_number_gt 961
_reflns_number_total 1015
_reflns_threshold_expression 'I > 2\s(I)'
_cod_data_source_file Li3.33Si0.33P0.67S4.cif
_cod_data_source_block Li3.33Si0.33P0.67S4
_cod_database_code 4002993
_shelx_space_group_comment
;
The symmetry employed for this shelxl refinement is uniquely defined
by the following loop, which should always be used as a source of
symmetry information in preference to the above space-group names.
They are only intended as comments.
;
_shelx_estimated_absorpt_t_min 0.748
_shelx_estimated_absorpt_t_max 0.970

loop_
_space_group_symop_operation_xyz
'x, y, z'
'-x+1/2, -y, z+1/2'
'-x, y+1/2, -z'
'x+1/2, -y+1/2, -z+1/2'
'-x, -y, -z'
'x-1/2, y, -z-1/2'
'x, -y-1/2, z'
'-x-1/2, y-1/2, z-1/2'

loop_
_atom_site_label
_atom_site_type_symbol
_atom_site_fract_x
_atom_site_fract_y
_atom_site_fract_z
_atom_site_U_iso_or_equiv
_atom_site_adp_type
_atom_site_occupancy
_atom_site_site_symmetry_order
_atom_site_calc_flag
_atom_site_refinement_flags_posn
_atom_site_refinement_flags_adp
_atom_site_refinement_flags_occupancy
P1 P 0.08727(2) 0.250000 0.15573(5) 0.01609(7) Uani 0.67 2 d S T P
Si1 Si 0.08727(2) 0.250000 0.15573(5) 0.01609(7) Uani 0.33 2 d S T P
S1 S 0.15328(2) 0.03433(3) 0.27543(4) 0.02442(7) Uani 1 1 d . . .
S2 S -0.06159(2) 0.250000 0.26835(5) 0.02055(7) Uani 1 2 d S T P
S3 S 0.09947(2) 0.250000 -0.17975(5) 0.02408(8) Uani 1 2 d S T P
Li1A Li 0.32949(17) 0.0296(3) 0.3815(5) 0.0404(7) Uani 0.863(8) 1 d . U P
Li1B Li 0.3338(9) 0.0071(16) 0.208(3) 0.039(5) Uani 0.137(8) 1 d . U P
Li2 Li 0.0065(4) 0.0430(7) 0.5551(7) 0.0465(16) Uani 0.437(8) 1 d . . .
Li3A Li -0.0833(13) 0.250000 -0.160(5) 0.060(9) Uani 0.24(2) 2 d S T .
Li3B Li -0.0693(12) 0.250000 -0.309(4) 0.044(6) Uani 0.21(2) 2 d S T .

loop_
_atom_site_aniso_label
_atom_site_aniso_U_11
_atom_site_aniso_U_22
_atom_site_aniso_U_33
_atom_site_aniso_U_23
_atom_site_aniso_U_13
_atom_site_aniso_U_12
P1 0.01696(13) 0.01652(13) 0.01480(13) 0.000 0.00148(9) 0.000
Si1 0.01696(13) 0.01652(13) 0.01480(13) 0.000 0.00148(9) 0.000
S1 0.02191(11) 0.02404(11) 0.02730(11) 0.00523(7) 0.00030(7) 0.00407(7)
S2 0.01844(14) 0.02023(13) 0.02299(13) 0.000 0.00172(9) 0.000
S3 0.03357(16) 0.02254(14) 0.01614(13) 0.000 0.00356(10) 0.000
Li1A 0.0325(10) 0.0378(12) 0.0511(17) 0.0148(10) -0.0030(10) 0.0004(8)
Li1B 0.017(5) 0.018(5) 0.083(14) 0.006(6) -0.004(6) 0.000(4)
Li2 0.039(2) 0.055(3) 0.046(3) 0.024(2) 0.003(2) -0.010(2)
Li3A 0.049(9) 0.044(8) 0.09(2) 0.000 -0.027(10) 0.000
Li3B 0.048(9) 0.036(7) 0.048(13) 0.000 -0.007(7) 0.000

loop_
_atom_type_symbol
_atom_type_description
_atom_type_scat_dispersion_real
_atom_type_scat_dispersion_imag
_atom_type_scat_source
Li Li -0.0003 0.0001 'International Tables Vol C Tables 4.2.6.8 and 6.1.1.4'
P P 0.1023 0.0942 'International Tables Vol C Tables 4.2.6.8 and 6.1.1.4'
S S 0.1246 0.1234 'International Tables Vol C Tables 4.2.6.8 and 6.1.1.4'
Si Si 0.0817 0.0704 'International Tables Vol C Tables 4.2.6.8 and 6.1.1.4'

loop_
_geom_angle_atom_site_label_1
_geom_angle_atom_site_label_2
_geom_angle_atom_site_label_3
_geom_angle
_geom_angle_site_symmetry_1
_geom_angle_site_symmetry_3
S3 P1 S1 108.679(11) . 7_565
S3 P1 S1 108.678(11) . .
S1 P1 S1 113.075(18) 7_565 .
S3 P1 S2 113.789(18) . .
S1 P1 S2 106.352(11) 7_565 .
S1 P1 S2 106.352(11) . .
S3 P1 Li3A 53.9(6) . .
S1 P1 Li3A 123.460(10) 7_565 .
S1 P1 Li3A 123.460(11) . .
S2 P1 Li3A 59.9(6) . .
S3 P1 Li1A 54.15(6) . 2_554
S1 P1 Li1A 131.61(4) 7_565 2_554
S1 P1 Li1A 54.72(6) . 2_554
S2 P1 Li1A 122.03(4) . 2_554
Li3A P1 Li1A 85.1(4) . 2_554
S3 P1 Li1A 54.15(6) . 8_665
S1 P1 Li1A 54.72(6) 7_565 8_665
S1 P1 Li1A 131.61(4) . 8_665
S2 P1 Li1A 122.03(4) . 8_665
Li3A P1 Li1A 85.1(4) . 8_665
Li1A P1 Li1A 96.17(11) 2_554 8_665
P1 S1 Li1A 120.99(5) . .
P1 S1 Li1B 115.4(3) . .
Li1A S1 Li1B 25.7(5) . .
P1 S1 Li2 89.79(12) . 5_556
Li1A S1 Li2 135.90(12) . 5_556
Li1B S1 Li2 154.4(4) . 5_556
P1 S1 Li1A 82.30(6) . 2_554
Li1A S1 Li1A 99.76(7) . 2_554
Li1B S1 Li1A 74.1(5) . 2_554
Li2 S1 Li1A 116.26(13) 5_556 2_554
P1 S1 Li3B 126.2(4) . 5
Li1A S1 Li3B 112.7(3) . 5
Li1B S1 Li3B 111.3(4) . 5
Li2 S1 Li3B 50.1(4) 5_556 5
Li1A S1 Li3B 86.2(6) 2_554 5
P1 S1 Li3A 119.5(4) . 5
Li1A S1 Li3A 114.1(3) . 5
Li1B S1 Li3A 103.3(6) . 5
Li2 S1 Li3A 64.9(6) 5_556 5
Li1A S1 Li3A 65.2(7) 2_554 5
Li3B S1 Li3A 20.9(5) 5 5
P1 S1 Li2 83.99(11) . .
Li1A S1 Li2 123.04(12) . .
Li1B S1 Li2 148.2(5) . .
Li2 S1 Li2 22.2(2) 5_556 .
Li1A S1 Li2 135.94(11) 2_554 .
Li3B S1 Li2 69.1(5) 5 .
Li3A S1 Li2 86.2(7) 5 .
P1 S1 Li1B 118.8(3) . 2
Li1A S1 Li1B 70.8(3) . 2
Li1B S1 Li1B 95.4(5) . 2
Li2 S1 Li1B 66.6(3) 5_556 2
Li1A S1 Li1B 158.9(3) 2_554 2
Li3B S1 Li1B 80.7(6) 5 2
Li3A S1 Li1B 100.7(7) 5 2
Li2 S1 Li1B 52.9(3) . 2
P1 S2 Li1B 124.5(3) . 6_556
P1 S2 Li1B 124.5(3) . 4_455
Li1B S2 Li1B 108.8(6) 6_556 4_455
P1 S2 Li1A 115.51(5) . 6_556
Li1B S2 Li1A 25.7(5) 6_556 6_556
Li1B S2 Li1A 105.4(3) 4_455 6_556
P1 S2 Li1A 115.51(5) . 4_455
Li1B S2 Li1A 105.4(3) 6_556 4_455
Li1B S2 Li1A 25.7(5) 4_455 4_455
Li1A S2 Li1A 91.79(12) 6_556 4_455
P1 S2 Li2 83.98(11) . 7_565
Li1B S2 Li2 133.1(5) 6_556 7_565
Li1B S2 Li2 68.8(4) 4_455 7_565
Li1A S2 Li2 157.16(13) 6_556 7_565
Li1A S2 Li2 89.92(13) 4_455 7_565
P1 S2 Li2 83.98(11) . .
Li1B S2 Li2 68.8(4) 6_556 .
Li1B S2 Li2 133.1(5) 4_455 .
Li1A S2 Li2 89.92(13) 6_556 .
Li1A S2 Li2 157.16(13) 4_455 .
Li2 S2 Li2 80.0(2) 7_565 .
P1 S2 Li3B 111.5(4) . 1_556
Li1B S2 Li3B 85.2(5) 6_556 1_556
Li1B S2 Li3B 85.2(5) 4_455 1_556
Li1A S2 Li3B 110.5(2) 6_556 1_556
Li1A S2 Li3B 110.5(2) 4_455 1_556
Li2 S2 Li3B 48.1(2) 7_565 1_556
Li2 S2 Li3B 48.1(2) . 1_556
P1 S2 Li3A 77.0(4) . .
Li1B S2 Li3A 89.8(5) 6_556 .
Li1B S2 Li3A 89.8(5) 4_455 .
Li1A S2 Li3A 64.2(3) 6_556 .
Li1A S2 Li3A 64.2(3) 4_455 .
Li2 S2 Li3A 135.7(2) 7_565 .
Li2 S2 Li3A 135.7(2) . .
Li3B S2 Li3A 171.5(5) 1_556 .
P1 S2 Li2 82.91(10) . 3_556
Li1B S2 Li2 147.5(4) 6_556 3_556
Li1B S2 Li2 54.7(4) 4_455 3_556
Li1A S2 Li2 159.67(11) 6_556 3_556
Li1A S2 Li2 71.50(12) 4_455 3_556
Li2 S2 Li2 21.4(2) 7_565 3_556
Li2 S2 Li2 101.06(4) . 3_556
Li3B S2 Li2 66.92(16) 1_556 3_556
Li3A S2 Li2 115.48(15) . 3_556
P1 S2 Li2 82.91(10) . 5_556
Li1B S2 Li2 54.7(4) 6_556 5_556
Li1B S2 Li2 147.5(4) 4_455 5_556
Li1A S2 Li2 71.50(12) 6_556 5_556
Li1A S2 Li2 159.67(11) 4_455 5_556
Li2 S2 Li2 101.06(4) 7_565 5_556
Li2 S2 Li2 21.3(2) . 5_556
Li3B S2 Li2 66.92(16) 1_556 5_556
Li3A S2 Li2 115.48(15) . 5_556
Li2 S2 Li2 121.8(2) 3_556 5_556
P1 S3 Li1B 108.8(5) . 8_665
P1 S3 Li1B 108.8(5) . 2_554
Li1B S3 Li1B 122.9(7) 8_665 2_554
P1 S3 Li3B 105.0(6) . .
Li1B S3 Li3B 104.9(4) 8_665 .
Li1B S3 Li3B 104.9(4) 2_554 .
P1 S3 Li3A 82.7(7) . .
Li1B S3 Li3A 113.0(4) 8_665 .
Li1B S3 Li3A 113.0(4) 2_554 .
Li3B S3 Li3A 22.3(5) . .
P1 S3 Li1A 82.98(6) . 8_665
Li1B S3 Li1A 25.8(5) 8_665 8_665
Li1B S3 Li1A 134.5(3) 2_554 8_665
Li3B S3 Li1A 114.32(5) . 8_665
Li3A S3 Li1A 112.02(14) . 8_665
P1 S3 Li1A 82.98(6) . 2_554
Li1B S3 Li1A 134.5(3) 8_665 2_554
Li1B S3 Li1A 25.8(5) 2_554 2_554
Li3B S3 Li1A 114.32(5) . 2_554
Li3A S3 Li1A 112.02(14) . 2_554
Li1A S3 Li1A 131.32(11) 8_665 2_554
P1 S3 Li2 125.44(10) . 1_554
Li1B S3 Li2 123.3(5) 8_665 1_554
Li1B S3 Li2 56.0(4) 2_554 1_554
Li3B S3 Li2 49.6(4) . 1_554
Li3A S3 Li2 64.0(5) . 1_554
Li1A S3 Li2 148.05(12) 8_665 1_554
Li1A S3 Li2 72.49(13) 2_554 1_554
P1 S3 Li2 125.44(10) . 7_564
Li1B S3 Li2 56.0(4) 8_665 7_564
Li1B S3 Li2 123.3(5) 2_554 7_564
Li3B S3 Li2 49.6(4) . 7_564
Li3A S3 Li2 64.0(5) . 7_564
Li1A S3 Li2 72.49(13) 8_665 7_564
Li1A S3 Li2 148.05(12) 2_554 7_564
Li2 S3 Li2 78.2(2) 1_554 7_564
Li1B Li1A S1 77.8(6) . .
Li1B Li1A S2 73.8(7) . 6_656
S1 Li1A S2 117.01(9) . 6_656
Li1B Li1A S3 71.2(7) . 2
S1 Li1A S3 109.99(10) . 2
S2 Li1A S3 111.86(10) 6_656 2
Li1B Li1A S1 156.9(7) . 2
S1 Li1A S1 110.68(10) . 2
S2 Li1A S1 117.28(10) 6_656 2
S3 Li1A S1 85.71(7) 2 2
Li1B Li1A Li3A 134.9(8) . 6_656
S1 Li1A Li3A 124.6(3) . 6_656
S2 Li1A Li3A 61.3(5) 6_656 6_656
S3 Li1A Li3A 121.7(4) 2 6_656
S1 Li1A Li3A 58.8(5) 2 6_656
Li1B Li1A Li1B 133.4(6) . 2
S1 Li1A Li1B 58.6(3) . 2
S2 Li1A Li1B 138.8(3) 6_656 2
S3 Li1A Li1B 107.0(3) 2 2
S1 Li1A Li1B 52.3(3) 2 2
Li3A Li1A Li1B 87.1(5) 6_656 2
Li1B Li1A P1 114.0(7) . 2
S1 Li1A P1 120.95(8) . 2
S2 Li1A P1 121.87(8) 6_656 2
S3 Li1A P1 42.87(4) 2 2
S1 Li1A P1 42.98(4) 2 2
Li3A Li1A P1 88.6(4) 6_656 2
Li1B Li1A P1 79.4(3) 2 2
Li1B Li1A Li2 43.6(7) . 2_554
S1 Li1A Li2 121.33(14) . 2_554
S2 Li1A Li2 57.77(11) 6_656 2_554
S3 Li1A Li2 56.36(12) 2 2_554
S1 Li1A Li2 122.75(13) 2 2_554
Li3A Li1A Li2 103.7(4) 6_656 2_554
Li1B Li1A Li2 163.1(3) 2 2_554
P1 Li1A Li2 87.88(12) 2 2_554
Li1B Li1A Li3B 144.8(7) . 6_656
S1 Li1A Li3B 125.0(3) . 6_656
S2 Li1A Li3B 71.7(3) 6_656 6_656
S3 Li1A Li3B 115.8(2) 2 6_656
S1 Li1A Li3B 47.7(3) 2 6_656
Li3A Li1A Li3B 11.1(4) 6_656 6_656
Li1B Li1A Li3B 79.7(4) 2 6_656
P1 Li1A Li3B 79.2(2) 2 6_656
Li2 Li1A Li3B 108.9(3) 2_554 6_656
Li1B Li1A Li1A 99.6(7) . 7_565
S1 Li1A Li1A 89.11(5) . 7_565
S2 Li1A Li1A 44.10(6) 6_656 7_565
S3 Li1A Li1A 155.66(5) 2 7_565
S1 Li1A Li1A 101.93(6) 2 7_565
Li3A Li1A Li1A 49.5(4) 6_656 7_565
Li1B Li1A Li1A 95.7(2) 2 7_565
P1 Li1A Li1A 138.08(5) 2 7_565
Li2 Li1A Li1A 101.15(11) 2_554 7_565
Li3B Li1A Li1A 59.0(2) 6_656 7_565
Li1A Li1B S3 83.0(8) . 2
Li1A Li1B Li2 118.0(9) . 2_554
S3 Li1B Li2 68.1(4) 2 2_554
Li1A Li1B S2 80.5(8) . 6_656
S3 Li1B S2 118.6(5) 2 6_656
Li2 Li1B S2 69.0(4) 2_554 6_656
Li1A Li1B S1 76.5(7) . .
S3 Li1B S1 113.5(5) 2 .
Li2 Li1B S1 165.2(9) 2_554 .
S2 Li1B S1 119.1(5) 6_656 .
Li1A Li1B S1 177.4(9) . 2_554
S3 Li1B S1 99.1(6) 2 2_554
Li2 Li1B S1 61.7(5) 2_554 2_554
S2 Li1B S1 97.1(6) 6_656 2_554
S1 Li1B S1 104.0(6) . 2_554
Li1A Li1B Li2 126.2(9) . 6_656
S3 Li1B Li2 87.2(4) 2 6_656
Li2 Li1B Li2 19.3(3) 2_554 6_656
S2 Li1B Li2 58.7(3) 6_656 6_656
S1 Li1B Li2 152.4(8) . 6_656
S1 Li1B Li2 52.6(4) 2_554 6_656
Li1A Li1B Li1A 130.1(8) . 2_554
S3 Li1B Li1A 112.7(5) 2 2_554
Li2 Li1B Li1A 111.8(7) 2_554 2_554
S2 Li1B Li1A 123.0(6) 6_656 2_554
S1 Li1B Li1A 53.6(3) . 2_554
S1 Li1B Li1A 50.6(3) 2_554 2_554
Li2 Li1B Li1A 102.5(6) 6_656 2_554
Li1A Li1B Li3B 129.6(9) . 6_655
S3 Li1B Li3B 125.1(6) 2 6_655
Li2 Li1B Li3B 57.8(4) 2_554 6_655
S2 Li1B Li3B 49.9(4) 6_656 6_655
S1 Li1B Li3B 116.4(6) . 6_655
S1 Li1B Li3B 47.9(4) 2_554 6_655
Li2 Li1B Li3B 38.5(3) 6_656 6_655
Li1A Li1B Li3B 81.1(6) 2_554 6_655
Li2 Li2 Li3B 137.8(9) 5_556 1_556
Li2 Li2 Li1B 108.3(8) 5_556 2
Li3B Li2 Li1B 113.9(7) 1_556 2
Li2 Li2 S1 87.9(5) 5_556 5_556
Li3B Li2 S1 67.5(4) 1_556 5_556
Li1B Li2 S1 124.6(5) 2 5_556
Li2 Li2 S2 85.4(6) 5_556 .
Li3B Li2 S2 66.3(7) 1_556 .
Li1B Li2 S2 134.2(4) 2 .
S1 Li2 S2 98.63(18) 5_556 .
Li2 Li2 S1 69.9(5) 5_556 .
Li3B Li2 S1 129.8(5) 1_556 .
Li1B Li2 S1 65.4(5) 2 .
S1 Li2 S1 157.8(2) 5_556 .
S2 Li2 S1 80.14(13) . .
Li2 Li2 S3 162.2(7) 5_556 1_556
Li3B Li2 S3 58.8(5) 1_556 1_556
Li1B Li2 S3 55.9(4) 2 1_556
S1 Li2 S3 107.68(18) 5_556 1_556
S2 Li2 S3 100.38(17) . 1_556
S1 Li2 S3 94.27(15) . 1_556
Li2 Li2 Li3A 143.5(7) 5_556 1_556
Li3B Li2 Li3A 17.6(5) 1_556 1_556
Li1B Li2 Li3A 104.2(6) 2 1_556
S1 Li2 Li3A 59.7(3) 5_556 1_556
S2 Li2 Li3A 83.7(5) . 1_556
S1 Li2 Li3A 141.1(4) . 1_556
S3 Li2 Li3A 54.3(3) 1_556 1_556
Li2 Li2 S2 73.2(6) 5_556 5_556
Li3B Li2 S2 131.0(7) 1_556 5_556
Li1B Li2 S2 56.3(3) 2 5_556
S1 Li2 S2 80.92(13) 5_556 5_556
S2 Li2 S2 158.7(2) . 5_556
S1 Li2 S2 92.25(17) . 5_556
S3 Li2 S2 100.06(15) 1_556 5_556
Li3A Li2 S2 113.5(5) 1_556 5_556
Li2 Li2 Li1B 52.4(6) 5_556 6_556
Li3B Li2 Li1B 85.4(6) 1_556 6_556
Li1B Li2 Li1B 160.7(3) 2 6_556
S1 Li2 Li1B 60.8(4) 5_556 6_556
S2 Li2 Li1B 52.4(3) . 6_556
S1 Li2 Li1B 103.2(4) . 6_556
S3 Li2 Li1B 143.1(3) 1_556 6_556
Li3A Li2 Li1B 94.3(5) 1_556 6_556
S2 Li2 Li1B 111.3(3) 5_556 6_556
Li2 Li2 Li3B 29.1(6) 5_556 5
Li3B Li2 Li3B 166.9(3) 1_556 5
Li1B Li2 Li3B 79.2(5) 2 5
S1 Li2 Li3B 105.3(4) 5_556 5
S2 Li2 Li3B 105.3(5) . 5
S1 Li2 Li3B 54.6(4) . 5
S3 Li2 Li3B 134.1(4) 1_556 5
Li3A Li2 Li3B 164.0(4) 1_556 5
S2 Li2 Li3B 55.1(4) 5_556 5
Li1B Li2 Li3B 81.5(5) 6_556 5
Li2 Li2 Li1A 116.7(7) 5_556 2
Li3B Li2 Li1A 103.4(6) 1_556 2
Li1B Li2 Li1A 18.5(5) 2 2
S1 Li2 Li1A 107.12(16) 5_556 2
S2 Li2 Li1A 146.07(19) . 2
S1 Li2 Li1A 83.86(15) . 2
S3 Li2 Li1A 51.14(9) 1_556 2
Li3A Li2 Li1A 90.4(4) 1_556 2
S2 Li2 Li1A 50.73(10) 5_556 2
Li1B Li2 Li1A 161.5(3) 6_556 2
Li3B Li2 Li1A 89.0(4) 5 2
Li3B Li3A S3 75.6(17) . .
Li3B Li3A S1 78.6(8) . 5
S3 Li3A S1 110.4(6) . 5
Li3B Li3A S1 78.6(8) . 3
S3 Li3A S1 110.4(6) . 3
S1 Li3A S1 125.8(7) 5 3
Li3B Li3A S2 162.1(17) . .
S3 Li3A S2 86.5(6) . .
S1 Li3A S2 108.3(8) 5 .
S1 Li3A S2 108.3(8) 3 .
Li3B Li3A Li2 43.5(8) . 1_554
S3 Li3A Li2 61.7(6) . 1_554
S1 Li3A Li2 55.4(4) 5 1_554
S1 Li3A Li2 122.1(12) 3 1_554
S2 Li3A Li2 126.7(5) . 1_554
Li3B Li3A Li2 43.5(8) . 7_564
S3 Li3A Li2 61.7(6) . 7_564
S1 Li3A Li2 122.1(12) 5 7_564
S1 Li3A Li2 55.4(4) 3 7_564
S2 Li3A Li2 126.7(5) . 7_564
Li2 Li3A Li2 76.3(9) 1_554 7_564
Li3B Li3A Li1A 134.6(7) . 4_455
S3 Li3A Li1A 117.1(6) . 4_455
S1 Li3A Li1A 126.7(9) 5 4_455
S1 Li3A Li1A 56.0(3) 3 4_455
S2 Li3A Li1A 54.6(6) . 4_455
Li2 Li3A Li1A 177.6(9) 1_554 4_455
Li2 Li3A Li1A 101.32(11) 7_564 4_455
Li3B Li3A Li1A 134.6(7) . 6_556
S3 Li3A Li1A 117.1(6) . 6_556
S1 Li3A Li1A 56.0(3) 5 6_556
S1 Li3A Li1A 126.7(9) 3 6_556
S2 Li3A Li1A 54.6(6) . 6_556
Li2 Li3A Li1A 101.32(11) 1_554 6_556
Li2 Li3A Li1A 177.6(9) 7_564 6_556
Li1A Li3A Li1A 81.1(9) 4_455 6_556
Li3B Li3A P1 119.0(17) . .
S3 Li3A P1 43.4(3) . .
S1 Li3A P1 117.0(4) 5 .
S1 Li3A P1 117.0(4) 3 .
S2 Li3A P1 43.1(3) . .
Li2 Li3A P1 95.0(4) 1_554 .
Li2 Li3A P1 95.0(4) 7_564 .
Li1A Li3A P1 85.0(7) 4_455 .
Li1A Li3A P1 85.0(7) 6_556 .
Li3B Li3A Li2 43.0(5) . 5
S3 Li3A Li2 71.2(6) . 5
S1 Li3A Li2 47.3(4) 5 5
S1 Li3A Li2 120.6(10) 3 5
S2 Li3A Li2 130.7(3) . 5
Li2 Li3A Li2 9.5(2) 1_554 5
Li2 Li3A Li2 80.6(8) 7_564 5
Li1A Li3A Li2 171.5(5) 4_455 5
Li1A Li3A Li2 97.04(15) 6_556 5
P1 Li3A Li2 103.2(4) . 5
Li3A Li3B Li2 118.9(10) . 7_564
Li3A Li3B Li2 118.9(10) . 1_554
Li2 Li3B Li2 103.5(10) 7_564 1_554
Li3A Li3B S3 82.1(16) . .
Li2 Li3B S3 71.5(5) 7_564 .
Li2 Li3B S3 71.5(5) 1_554 .
Li3A Li3B S1 80.4(7) . 5
Li2 Li3B S1 160.6(12) 7_564 5
Li2 Li3B S1 62.38(15) 1_554 5
S3 Li3B S1 112.7(4) . 5
Li3A Li3B S1 80.4(7) . 3
Li2 Li3B S1 62.38(15) 7_564 3
Li2 Li3B S1 160.6(12) 1_554 3
S3 Li3B S1 112.7(4) . 3
S1 Li3B S1 127.2(7) 5 3
Li3A Li3B S2 170.6(16) . 1_554
Li2 Li3B S2 65.5(7) 7_564 1_554
Li2 Li3B S2 65.5(7) 1_554 1_554
S3 Li3B S2 107.2(8) . 1_554
S1 Li3B S2 95.6(6) 5 1_554
S1 Li3B S2 95.6(6) 3 1_554
Li3A Li3B Li2 124.5(6) . 5
Li2 Li3B Li2 107.0(9) 7_564 5
Li2 Li3B Li2 13.1(3) 1_554 5
S3 Li3B Li2 84.5(4) . 5
S1 Li3B Li2 56.28(19) 5 5
S1 Li3B Li2 152.6(10) 3 5
S2 Li3B Li2 58.0(5) 1_554 5
Li3A Li3B Li2 124.5(6) . 3
Li2 Li3B Li2 13.1(3) 7_564 3
Li2 Li3B Li2 107.0(9) 1_554 3
S3 Li3B Li2 84.5(4) . 3
S1 Li3B Li2 152.6(10) 5 3
S1 Li3B Li2 56.28(19) 3 3
S2 Li3B Li2 58.0(5) 1_554 3
Li2 Li3B Li2 107.4(8) 5 3
Li3A Li3B Li1B 129.3(11) . 6
Li2 Li3B Li1B 110.2(10) 7_564 6
Li2 Li3B Li1B 56.1(5) 1_554 6
S3 Li3B Li1B 126.8(6) . 6
S1 Li3B Li1B 51.4(4) 5 6
S1 Li3B Li1B 114.0(7) 3 6
S2 Li3B Li1B 44.8(4) 1_554 6
Li2 Li3B Li1B 43.0(3) 5 6
Li2 Li3B Li1B 101.3(8) 3 6
Li3A Li3B Li1B 129.3(11) . 4_454
Li2 Li3B Li1B 56.1(5) 7_564 4_454
Li2 Li3B Li1B 110.2(10) 1_554 4_454
S3 Li3B Li1B 126.8(6) . 4_454
S1 Li3B Li1B 114.0(7) 5 4_454
S1 Li3B Li1B 51.4(4) 3 4_454
S2 Li3B Li1B 44.8(4) 1_554 4_454
Li2 Li3B Li1B 101.3(8) 5 4_454
Li2 Li3B Li1B 43.0(3) 3 4_454
Li1B Li3B Li1B 70.2(7) 6 4_454
Li3A Li3B Li1A 34.3(5) . 4_455
Li2 Li3B Li1A 94.8(4) 7_564 4_455
Li2 Li3B Li1A 153.1(9) 1_554 4_455
S3 Li3B Li1A 96.6(7) . 4_455
S1 Li3B Li1A 103.2(7) 5 4_455
S1 Li3B Li1A 46.1(3) 3 4_455
S2 Li3B Li1A 141.1(4) 1_554 4_455
Li2 Li3B Li1A 157.2(6) 5 4_455
Li2 Li3B Li1A 95.3(2) 3 4_455
Li1B Li3B Li1A 134.5(6) 6 4_455
Li1B Li3B Li1A 96.2(4) 4_454 4_455

loop_
_geom_bond_atom_site_label_1
_geom_bond_atom_site_label_2
_geom_bond_distance
_geom_bond_site_symmetry_2
P1 S3 2.0632(4) .
P1 S1 2.0706(3) 7_565
P1 S1 2.0706(3) .
P1 S2 2.0896(4) .
P1 Li3A 2.978(18) .
P1 Li1A 3.010(2) 2_554
P1 Li1A 3.010(2) 8_665
S1 Li1A 2.424(2) .
S1 Li1B 2.437(12) .
S1 Li2 2.438(5) 5_556
S1 Li1A 2.480(3) 2_554
S1 Li3B 2.543(8) 5
S1 Li3A 2.558(8) 5
S1 Li2 2.594(5) .
S1 Li1B 2.68(2) 2
S2 Li1B 2.393(12) 6_556
S2 Li1B 2.393(12) 4_455
S2 Li1A 2.458(2) 6_556
S2 Li1A 2.458(2) 4_455
S2 Li2 2.579(5) 7_565
S2 Li2 2.579(5) .
S2 Li3B 2.60(3) 1_556
S2 Li3A 2.64(3) .
S2 Li2 2.686(5) 3_556
S2 Li2 2.686(5) 5_556
S3 Li1B 2.344(13) 8_665
S3 Li1B 2.344(13) 2_554
S3 Li3B 2.371(17) .
S3 Li3A 2.425(18) .
S3 Li1A 2.458(2) 8_665
S3 Li1A 2.458(2) 2_554
S3 Li2 2.628(5) 1_554
S3 Li2 2.628(5) 7_564
Li1A Li1B 1.08(2) .
Li1A Li3A 2.72(2) 6_656
Li1A Li1B 2.963(16) 2
Li1A Li2 3.011(6) 2_554
Li1A Li3B 3.43(2) 6_656
Li1A Li1A 3.530(5) 7_565
Li1B Li2 2.349(15) 2_554
Li1B Li2 2.815(16) 6_656
Li1B Li3B 3.38(3) 6_655
Li2 Li2 0.981(10) 5_556
Li2 Li3B 2.110(15) 1_556
Li2 Li3A 2.68(3) 1_556
Li2 Li3B 2.913(16) 5
Li3A Li3B 0.93(2) .
